data_7224732
loop_
_publ_author_name
'Shi, X.'
'El Hassan, N.'
'Ikni, A.'
'Li, W.'
'Guiblin, N.'
'Spasojevi\'c de-Bir\'e, A.'
'Ghermani, N. E.'

_publ_section_title
;
 Experimental electron densities of neutral and zwitterionic forms of the
 drug piroxicam
;
_journal_issue 18
_journal_name_full CrystEngComm
_journal_page_first 3289
_journal_paper_doi 10.1039/C5CE02397A
_journal_volume 18
_journal_year 2016
_chemical_formula_sum 'C9 H9 N3 O2 S2'
_chemical_formula_weight 255.310
_chemical_name_systematic
;
?
;
_space_group_IT_number 14
_symmetry_cell_setting monoclinic
_symmetry_space_group_name_Hall '-P 2yab'
_symmetry_space_group_name_H-M 'P 1 21/a 1'
_atom_sites_solution_hydrogens difmap
_atom_sites_solution_primary direct
_atom_sites_solution_secondary difmap
_audit_creation_method MoPro12
_audit_update_record
;
2016-02-10 deposited with the CCDC.
2016-03-28 downloaded from the CCDC.
;
_cell_angle_alpha 90.
_cell_angle_beta 112.763(5)
_cell_angle_gamma 90.
_cell_formula_units_Z 8
_cell_length_a 15.488(5)
_cell_length_b 8.481(5)
_cell_length_c 17.387(5)
_cell_measurement_reflns_used 9818
_cell_measurement_temperature 100(2)
_cell_measurement_theta_max 104.1
_cell_measurement_theta_min 6.579
_cell_volume 2106.0(15)
_computing_structure_refinement 'MoPro (J. Appl. Cryst. 2005, 38, 38-54)'
_computing_structure_solution 'SHELXS-97 (Sheldrick, 1990)'
_diffrn_ambient_temperature 100(2)
_diffrn_measured_fraction_theta_full 0.971
_diffrn_measured_fraction_theta_max 0.839
_diffrn_measurement_device_type 'Bruker D8 Venture'
_diffrn_measurement_method '\f or \w oscillation scans'
_diffrn_radiation_monochromator graphite
_diffrn_radiation_source 'fine-focus sealed tube'
_diffrn_radiation_type MoK\a
_diffrn_radiation_wavelength 0.71073
_diffrn_reflns_av_R_equivalents 0.0729
_diffrn_reflns_av_sigmaI/netI 0.05947
_diffrn_reflns_limit_h_max 35
_diffrn_reflns_limit_h_min -38
_diffrn_reflns_limit_k_max 20
_diffrn_reflns_limit_k_min 0
_diffrn_reflns_limit_l_max 43
_diffrn_reflns_limit_l_min 0
_diffrn_reflns_number 34493
_diffrn_reflns_theta_full 25.30
_diffrn_reflns_theta_max 62.79
_diffrn_reflns_theta_min 2.79
_exptl_absorpt_coefficient_mu 0.493
_exptl_absorpt_correction_type none
_exptl_crystal_colour colorless
_exptl_crystal_density_diffrn 1.611
_exptl_crystal_density_method 'not measured'
_exptl_crystal_description prism
_exptl_crystal_F_000 1056
_exptl_crystal_size_max 0.42
_exptl_crystal_size_mid 0.35
_exptl_crystal_size_min 0.3
_refine_diff_density_max 1.231
_refine_diff_density_min -0.956
_refine_diff_density_rms 0.182
_refine_ls_extinction_method none
_refine_ls_goodness_of_fit_ref 0.474
_refine_ls_hydrogen_treatment refall
_refine_ls_matrix_type full
_refine_ls_number_parameters 451
_refine_ls_number_reflns 13979
_refine_ls_number_restraints 0
_refine_ls_restrained_S_all 0.000
_refine_ls_R_factor_all 0.0211
_refine_ls_R_factor_gt 0.0211
_refine_ls_shift/su_max -0.002
_refine_ls_shift/su_mean 0.000
_refine_ls_structure_factor_coef Fsqd
_refine_ls_weighting_scheme sigma
_refine_ls_wR_factor_gt 0.0323
_refine_ls_wR_factor_ref 0.0323
_reflns_number_gt 13979
_reflns_number_total 29020
_reflns_threshold_expression >3.0sigma(I)
_cod_data_source_file c5ce02397a2.cif
_cod_data_source_block I
_cod_depositor_comments 'Adding full bibliography for 7224730--7224733.cif.'
_cod_original_cell_volume 2106.(2)
_cod_original_sg_symbol_Hall -p_2yab
_cod_original_sg_symbol_H-M P_21/a
_cod_database_code 7224732

loop_
_symmetry_equiv_pos_as_xyz
'x, y, z'
'-x+1/2, y+1/2, -z'
'-x, -y, -z'
'x+1/2, -y+1/2, z'

loop_
_atom_site_type_symbol
_atom_site_label
_atom_site_fract_x
_atom_site_fract_y
_atom_site_fract_z
_atom_site_U_iso_or_equiv
_atom_site_adp_type
_atom_site_occupancy
_atom_site_calc_flag
_atom_site_refinement_flags_posn
S S1A 0.058149(7) 0.599309(11) 0.384419(6) 0.009788(6) Uani 1 d .
S S1B 0.182223(7) 0.119800(11) 0.106305(6) 0.009750(6) Uani 1 d .
S S2A -0.123740(8) 0.824295(13) 0.356120(8) 0.018411(7) Uani 1 d .
S S2B 0.361170(7) 0.351426(13) 0.138622(8) 0.018640(7) Uani 1 d .
O O1A 0.14470(2) 0.51840(3) 0.432404(19) 0.013895(19) Uani 1 d .
O O1B 0.09747(2) 0.03749(3) 0.057250(19) 0.015092(19) Uani 1 d .
O O2A -0.02750(2) 0.52063(4) 0.377869(19) 0.01433(2) Uani 1 d .
O O2B 0.26998(2) 0.05014(4) 0.11177(2) 0.01426(2) Uani 1 d .
N N1A 0.00740(3) 1.02377(4) 0.41222(2) 0.01236(2) Uani 1 d .
N N1B 0.22941(2) 0.54880(4) 0.08021(2) 0.01153(2) Uani 1 d .
N N2A 0.06940(2) 0.77284(4) 0.42174(2) 0.01201(2) Uani 1 d .
N N2B 0.16851(2) 0.29707(4) 0.07175(2) 0.010862(19) Uani 1 d .
N N3A 0.04835(3) 0.69536(4) 0.04190(2) 0.01196(2) Uani 1 d .
N N3B 0.18206(3) 0.17467(4) 0.44766(2) 0.01273(2) Uani 1 d .
C C1A 0.05411(3) 0.62407(4) 0.28263(2) 0.00988(2) Uani 1 d .
C C1B 0.18575(3) 0.13581(4) 0.20836(2) 0.01021(2) Uani 1 d .
C C2A 0.12444(3) 0.71260(5) 0.27117(3) 0.01167(2) Uani 1 d .
C C2B 0.11108(3) 0.21050(5) 0.21978(3) 0.01233(2) Uani 1 d .
C C3A 0.12245(3) 0.73391(5) 0.19152(3) 0.01177(2) Uani 1 d .
C C3B 0.11074(3) 0.22210(5) 0.29913(3) 0.01259(2) Uani 1 d .
C C4A 0.04937(3) 0.67007(4) 0.12202(2) 0.00990(2) Uani 1 d .
C C4B 0.18533(3) 0.16114(4) 0.36825(2) 0.01060(2) Uani 1 d .
C C5A -0.01964(3) 0.57940(4) 0.13451(2) 0.01068(2) Uani 1 d .
C C5B 0.25909(3) 0.08463(5) 0.35607(3) 0.01143(2) Uani 1 d .
C C6A -0.01758(3) 0.55734(5) 0.21455(2) 0.01054(2) Uani 1 d .
C C6B 0.25936(3) 0.07271(5) 0.27616(3) 0.01126(2) Uani 1 d .
C C7A -0.00419(3) 0.86766(5) 0.39969(2) 0.01125(2) Uani 1 d .
C C7B 0.24165(3) 0.39294(4) 0.09348(2) 0.01026(2) Uani 1 d .
C C8A -0.07404(3) 1.11147(5) 0.38844(3) 0.01609(3) Uani 1 d .
C C8B 0.31042(3) 0.63797(5) 0.10553(3) 0.01594(3) Uani 1 d .
C C9A -0.15209(3) 1.02282(6) 0.35628(4) 0.02131(3) Uani 1 d .
C C9B 0.38853(3) 0.55035(6) 0.13955(4) 0.02154(3) Uani 1 d .
H H2A 0.1758(5) 0.7622(8) 0.3205(4) 0.0248(7) Uani 1 d D
H H2B 0.0587(5) 0.2577(8) 0.1710(4) 0.0218(7) Uani 1 d D
H H3A 0.1713(5) 0.7965(8) 0.1819(4) 0.0217(7) Uani 1 d D
H H3B 0.0567(5) 0.2753(8) 0.3080(4) 0.0266(7) Uani 1 d D
H H5A -0.0710(5) 0.5356(8) 0.0861(4) 0.0246(7) Uani 1 d D
H H5B 0.3120(5) 0.0437(8) 0.4056(4) 0.0231(8) Uani 1 d D
H H6A -0.0672(5) 0.4954(8) 0.2231(4) 0.0220(7) Uani 1 d D
H H6B 0.3107(5) 0.0209(8) 0.2670(4) 0.0234(7) Uani 1 d D
H H8A -0.0685(5) 1.2282(8) 0.3961(5) 0.0282(8) Uani 1 d D
H H8B 0.3040(5) 0.7529(8) 0.0969(4) 0.0285(7) Uani 1 d D
H H9A -0.2175(5) 1.0581(9) 0.3352(5) 0.0403(9) Uani 1 d D
H H9B 0.4544(6) 0.5846(10) 0.1628(6) 0.0338(9) Uani 1 d D
H H1NA 0.0689(6) 1.0674(9) 0.4319(5) 0.0169(8) Uani 1 d D
H H1NB 0.1680(5) 0.5929(9) 0.0570(5) 0.0163(7) Uani 1 d D
H H3NA -0.0096(5) 0.6731(8) 0.0017(4) 0.0175(7) Uani 1 d D
H H3NB 0.2352(5) 0.1426(8) 0.4884(5) 0.0177(8) Uani 1 d D
H H4NA 0.0618(5) 0.7956(8) 0.0375(4) 0.0187(7) Uani 1 d D
H H4NB 0.1704(5) 0.2728(8) 0.4565(4) 0.0222(7) Uani 1 d D

loop_
_atom_site_aniso_label
_atom_site_aniso_U_11
_atom_site_aniso_U_22
_atom_site_aniso_U_33
_atom_site_aniso_U_12
_atom_site_aniso_U_13
_atom_site_aniso_U_23
S1A 0.00917(3) 0.00907(3) 0.00949(3) -0.00048(3) 0.00182(3) -0.00089(3)
S1B 0.00926(3) 0.00776(3) 0.01019(3) -0.00013(3) 0.00152(3) 0.00055(3)
S2A 0.01029(4) 0.01503(4) 0.02797(6) -0.00060(3) 0.00527(4) -0.00412(4)
S2B 0.00858(4) 0.01382(4) 0.03050(6) 0.00006(3) 0.00424(4) 0.00379(4)
O1A 0.01257(11) 0.01230(11) 0.01220(12) 0.00188(9) -0.00027(9) -0.00043(9)
O1B 0.01477(12) 0.01158(11) 0.01365(12) -0.00408(9) -0.00030(10) 0.00012(9)
O2A 0.01311(12) 0.01555(12) 0.01405(12) -0.00479(10) 0.00495(10) -0.00115(10)
O2B 0.01412(12) 0.01384(12) 0.01453(12) 0.00476(9) 0.00521(10) 0.00123(10)
N1A 0.01271(13) 0.01050(12) 0.01432(14) 0.00037(10) 0.00573(11) -0.00104(10)
N1B 0.01102(12) 0.00929(11) 0.01401(14) -0.00102(9) 0.00456(11) 0.00082(10)
N2A 0.01088(12) 0.01072(12) 0.01302(13) 0.00035(9) 0.00306(10) -0.00303(10)
N2B 0.00943(11) 0.00904(11) 0.01206(13) -0.00087(9) 0.00190(10) 0.00152(9)
N3A 0.01264(13) 0.01140(12) 0.01069(13) 0.00045(10) 0.00326(10) 0.00128(10)
N3B 0.01349(13) 0.01227(13) 0.01124(13) 0.00136(11) 0.00348(11) 0.00029(11)
C1A 0.00831(12) 0.01014(12) 0.00981(13) -0.00111(10) 0.00199(10) -0.00132(10)
C1B 0.00837(12) 0.01017(13) 0.01048(13) 0.00111(10) 0.00187(10) 0.00158(10)
C2A 0.00981(13) 0.01259(13) 0.01099(14) -0.00294(11) 0.00225(11) -0.00147(11)
C2B 0.00984(13) 0.01378(14) 0.01167(15) 0.00342(11) 0.00229(11) 0.00231(12)
C3A 0.01046(13) 0.01234(14) 0.01140(14) -0.00262(11) 0.00301(11) -0.00079(11)
C3B 0.01072(13) 0.01361(14) 0.01245(15) 0.00371(11) 0.00340(12) 0.00210(12)
C4A 0.00920(12) 0.00941(12) 0.00987(13) 0.00038(10) 0.00234(10) -0.00002(10)
C4B 0.00952(13) 0.01006(12) 0.01096(14) 0.00101(10) 0.00259(11) 0.00107(11)
C5A 0.00874(12) 0.01160(13) 0.00997(13) -0.00120(10) 0.00173(11) -0.00102(11)
C5B 0.00906(13) 0.01289(14) 0.01079(14) 0.00188(11) 0.00215(11) 0.00166(11)
C6A 0.00855(12) 0.01135(13) 0.01028(14) -0.00172(10) 0.00205(11) -0.00143(11)
C6B 0.00832(12) 0.01285(14) 0.01114(14) 0.00234(10) 0.00215(11) 0.00198(11)
C7A 0.01040(13) 0.01083(13) 0.01252(14) 0.00000(11) 0.00444(11) -0.00170(11)
C7B 0.00924(12) 0.00941(12) 0.01160(13) -0.00101(10) 0.00343(10) 0.00082(11)
C8A 0.01543(16) 0.01316(15) 0.01951(18) 0.00318(13) 0.00658(14) -0.00085(14)
C8B 0.01413(16) 0.01220(15) 0.02100(19) -0.00371(12) 0.00627(14) 0.00096(13)
C9A 0.01318(17) 0.01722(18) 0.0310(2) 0.00338(14) 0.00583(17) -0.00277(17)
C9B 0.01188(16) 0.01616(17) 0.0337(3) -0.00408(14) 0.00561(17) 0.00267(17)
H2A 0.018(4) 0.033(4) 0.025(4) -0.007(3) 0.010(3) -0.006(3)
H2B 0.015(4) 0.029(4) 0.015(4) 0.000(3) -0.001(3) 0.001(3)
H3A 0.016(4) 0.018(4) 0.027(4) -0.002(3) 0.005(3) -0.002(3)
H3B 0.023(4) 0.026(4) 0.032(4) 0.005(3) 0.011(3) 0.006(3)
H5A 0.019(4) 0.023(4) 0.028(4) -0.003(3) 0.006(3) -0.002(3)
H5B 0.020(4) 0.030(5) 0.016(4) 0.007(3) 0.003(3) -0.001(3)
H6A 0.025(4) 0.020(4) 0.019(4) -0.005(3) 0.007(3) -0.003(3)
H6B 0.020(4) 0.033(4) 0.019(4) 0.006(3) 0.009(3) 0.002(3)
H8A 0.031(5) 0.023(4) 0.033(5) 0.002(4) 0.015(4) -0.001(4)
H8B 0.032(5) 0.020(4) 0.033(5) -0.005(4) 0.013(4) -0.006(4)
H9A 0.028(5) 0.027(5) 0.063(7) -0.002(4) 0.014(5) -0.002(5)
H9B 0.020(5) 0.023(5) 0.051(7) 0.000(4) 0.005(5) 0.005(5)
H1NA 0.025(5) 0.015(4) 0.016(4) 0.005(4) 0.014(4) 0.004(3)
H1NB 0.012(5) 0.015(4) 0.023(5) -0.002(4) 0.008(4) -0.003(4)
H3NA 0.019(4) 0.018(4) 0.016(4) -0.001(3) 0.007(3) 0.006(3)
H3NB 0.017(4) 0.024(4) 0.016(4) 0.002(4) 0.010(4) 0.002(4)
H4NA 0.030(4) 0.008(4) 0.018(4) 0.004(3) 0.009(3) 0.008(3)
H4NB 0.038(5) 0.014(4) 0.016(4) 0.009(4) 0.012(4) 0.006(3)

loop_
_atom_type_symbol
_atom_type_description
_atom_type_scat_dispersion_real
_atom_type_scat_dispersion_imag
_atom_type_scat_source
C C 0.0033 0.0000 'Su & Coppens. Acta. Cryst. (1997) A53, 749-762. '
H H 0.0000 0.0000 'Su & Coppens. Acta. Cryst. (1997) A53, 749-762. '
N N 0.0061 0.0000 'Su & Coppens. Acta. Cryst. (1997) A53, 749-762. '
O O 0.0106 0.0000 'Su & Coppens. Acta. Cryst. (1997) A53, 749-762. '
S S 0.1246 0.0000 'Su & Coppens. Acta. Cryst. (1997) A53, 749-762. '

loop_
_geom_angle_atom_site_label_1
_geom_angle_atom_site_label_2
_geom_angle_atom_site_label_3
_geom_angle
O1A S1A O2A 116.23(2)
O1A S1A N2A 105.81(16)
O1A S1A C1A 107.50(12)
O2A S1A N2A 114.24(2)
O2A S1A C1A 107.50(9)
N2A S1A C1A 104.81(11)
O1B S1B O2B 117.24(2)
O1B S1B N2B 105.94(16)
O1B S1B C1B 107.48(13)
O2B S1B N2B 113.05(15)
O2B S1B C1B 107.62(9)
N2B S1B C1B 104.69(10)
C7A S2A C9A 91.23(11)
C7B S2B C9B 91.19(11)
C7A N1A C8A 115.6(2)
C7A N1A H1NA 120.(2)
C8A N1A H1NA 125.(2)
C7B N1B C8B 115.7(2)
C7B N1B H1NB 121.(2)
C8B N1B H1NB 124.(2)
C4A N3A H4NA 109.(2)
C4A N3A H3NA 111.(2)
H4NA N3A H3NA 109.(3)
C4B N3B H4NB 110.(2)
C4B N3B H3NB 112.(2)
H4NB N3B H3NB 110.(3)
C6A C1A C2A 120.4(2)
C6B C1B C2B 120.4(2)
C3A C2A H2A 120.(2)
C3B C2B H2B 120.(2)
C4A C3A C2A 120.5(2)
C4A C3A H3A 118.(2)
C4B C3B C2B 120.5(2)
C4B C3B H3B 119.(2)
C5A C4A C3A 119.2(2)
C5B C4B C3B 119.4(2)
C6A C5A H5A 120.(2)
C6B C5B H5B 121.(2)
C9A C8A H8A 129.(2)
C9B C8B H8B 129.(2)

loop_
_geom_bond_atom_site_label_1
_geom_bond_atom_site_label_2
_geom_bond_distance
S1A O1A 1.4486(8)
S1A O2A 1.4495(6)
S1A N2A 1.5906(9)
S1A C1A 1.7591(5)
S1B O1B 1.4393(8)
S1B O2B 1.4510(6)
S1B N2B 1.6024(9)
S1B C1B 1.7593(5)
S2A C7A 1.7470(8)
S2A C9A 1.7403(10)
S2B C7B 1.7443(8)
S2B C9B 1.7380(10)
N1A C7A 1.3425(8)
N1A C8A 1.3825(7)
N1A H1NA 0.953(4)
N1B C7B 1.3426(8)
N1B C8B 1.3829(7)
N1B H1NB 0.954(4)
N2A C7A 1.3246(7)
N2B C7B 1.3251(7)
N3A C4A 1.4036(5)
N3A H4NA 0.885(4)
N3A H3NA 0.918(4)
N3B C4B 1.4060(4)
N3B H4NB 0.878(4)
N3B H3NB 0.896(4)
C1A C6A 1.3918(8)
C1A C2A 1.3992(6)
C1B C6B 1.3913(8)
C1B C2B 1.3985(5)
C2A C3A 1.3851(5)
C2A H2A 1.008(3)
C2B C3B 1.3852(5)
C2B H2B 1.003(3)
C3A C4A 1.4058(8)
C3A H3A 0.990(3)
C3B C4B 1.4042(8)
C3B H3B 1.014(3)
C4A C5A 1.4002(6)
C4B C5B 1.3992(5)
C5A C6A 1.3922(5)
C5A H5A 0.980(3)
C5B C6B 1.3947(5)
C5B H5B 0.994(3)
C6A H6A 0.988(3)
C6B H6B 0.975(3)
C8A C9A 1.3477(7)
C8A H8A 0.998(4)
C8B C9B 1.3460(7)
C8B H8B 0.986(4)
C9A H9A 0.982(4)
C9B H9B 0.984(4)

loop_
_geom_hbond_atom_site_label_D
_geom_hbond_atom_site_label_H
_geom_hbond_atom_site_label_A
_geom_hbond_distance_DH
_geom_hbond_distance_HA
_geom_hbond_distance_DA
_geom_hbond_angle_DHA
_geom_hbond_site_symmetry_A
C6A H6A O2B 0.988(3) 2.5451(18) 3.2095(16) 124.5(5) 4_455
C8A H8A C5B 0.998(4) 2.9492(18) 3.5375(18) 118.6(5) 4_465
C5B H5B O1A 0.994(3) 2.6389(15) 3.4382(14) 137.5(6) 2_546
N3B H3NB O1A 0.896(4) 2.117(2) 2.9957(16) 166.57(18) 2_546
C3B H3B C6A 1.014(3) 2.870(2) 3.455(2) 117.3(4) 1_555
C6A H6A O2A 0.988(3) 2.5273(15) 2.9192(8) 103.4(4) 1_555
C6B H6B O2B 0.975(3) 2.5344(15) 2.9321(8) 104.3(4) 1_555
N1B H1NB N3A 0.954(4) 1.970(2) 2.8995(13) 164.1(2) 1_555
N1B H1NB C3A 0.954(4) 2.9454(15) 3.3817(11) 109.2(5) 1_555
N1B H1NB C4A 0.954(4) 2.5864(16) 3.3062(10) 132.4(7) 1_555
N3B H4NB O1A 0.878(4) 2.131(2) 2.9639(17) 158.1(3) 1_555
C6B H6B O2A 0.975(3) 2.5261(18) 3.1833(15) 124.7(5) 4_555
C3A H3A C1B 0.990(3) 2.910(2) 3.527(2) 121.4(5) 1_565
C3A H3A C6B 0.990(3) 2.882(2) 3.536(2) 124.3(5) 1_565
C8A H8A O2A 0.998(4) 2.609(2) 3.563(2) 159.9(2) 1_565
C8B H8B O2B 0.986(4) 2.609(2) 3.560(2) 162.35(19) 1_565
N1A H1NA N3B 0.953(4) 1.899(2) 2.8364(13) 167.45(19) 1_565
N1A H1NA C3B 0.953(4) 2.9380(16) 3.4195(11) 112.6(5) 1_565
N1A H1NA C4B 0.953(4) 2.5802(16) 3.3418(11) 137.1(7) 1_565
N3A H4NA O1B 0.885(4) 2.118(2) 2.9854(17) 166.26(17) 1_565
N3A H3NA N2B 0.918(4) 2.3066(19) 3.1707(15) 156.6(3) 3_565
C8B H8B C5A 0.986(4) 2.9199(18) 3.4497(17) 114.7(5) 4_565
C9B H9B C4A 0.984(4) 2.794(2) 3.5367(16) 132.8(7) 4_565
C9B H9B C5A 0.984(4) 2.946(2) 3.4623(19) 113.8(6) 4_565

loop_
_geom_torsion_atom_site_label_1
_geom_torsion_atom_site_label_2
_geom_torsion_atom_site_label_3
_geom_torsion_atom_site_label_4
_geom_torsion
S1A N2A C7A S2A 19.495(15)
S1A N2A C7A N1A -162.52(2)
S1A C1A C6A C5A 179.59(3)
S1A C1A C6A H6A 0.2(4)
S1A C1A C2A C3A -179.83(4)
S1A C1A C2A H2A -0.8(4)
S1B N2B C7B S2B 15.110(14)
S1B N2B C7B N1B -165.99(2)
S1B C1B C6B C5B -178.696(4)
S1B C1B C6B H6B 1.5(4)
S1B C1B C2B C3B 178.636(4)
S1B C1B C2B H2B -2.8(4)
S2A C7A N1A C8A -0.41(3)
S2A C7A N1A H1NA -175.37(18)
S2A C9A C8A N1A 0.41(3)
S2A C9A C8A H8A 179.6(3)
S2B C7B N1B C8B -1.13(3)
S2B C7B N1B H1NB -178.45(18)
S2B C9B C8B N1B 1.04(3)
S2B C9B C8B H8B -179.1(3)
O1A S1A N2A C7A -169.10(2)
O1A S1A C1A C6A 119.16(3)
O1A S1A C1A C2A -60.93(3)
O1B S1B N2B C7B -166.81(2)
O1B S1B C1B C6B 121.02(3)
O1B S1B C1B C2B -57.36(3)
O2A S1A N2A C7A -39.96(3)
O2A S1A C1A C6A -6.67(2)
O2A S1A C1A C2A 173.24(3)
O2B S1B N2B C7B -37.11(3)
O2B S1B C1B C6B -6.11(2)
O2B S1B C1B C2B 175.52(3)
N1A C7A S2A C9A 0.53(2)
N1A C8A C9A H9A -180.0(3)
N1B C7B S2B C9B 1.41(2)
N1B C8B C9B H9B -179.3(4)
N2A S1A C1A C6A -128.58(3)
N2A S1A C1A C2A 51.33(3)
N2A C7A S2A C9A 178.69(3)
N2A C7A N1A C8A -178.78(3)
N2A C7A N1A H1NA 6.3(4)
N2B S1B C1B C6B -126.63(3)
N2B S1B C1B C2B 54.99(3)
N2B C7B S2B C9B -179.59(2)
N2B C7B N1B C8B 179.76(3)
N2B C7B N1B H1NB 2.4(4)
N3A C4A C5A C6A -179.37(3)
N3A C4A C5A H5A -2.1(4)
N3A C4A C3A C2A 179.09(3)
N3A C4A C3A H3A 0.6(4)
N3B C4B C5B C6B 179.52(3)
N3B C4B C5B H5B -3.1(4)
N3B C4B C3B C2B -179.70(3)
N3B C4B C3B H3B 0.6(4)
C1A S1A N2A C7A 77.43(3)
C1A C6A C5A C4A -0.82(3)
C1A C6A C5A H5A -178.0(5)
C1A C2A C3A C4A 1.30(3)
C1A C2A C3A H3A 179.7(5)
C1B S1B N2B C7B 79.74(3)
C1B C6B C5B C4B -0.56(3)
C1B C6B C5B H5B -177.9(5)
C1B C2B C3B C4B 0.78(3)
C1B C2B C3B H3B -179.5(5)
C2A C1A C6A C5A -0.32(3)
C2A C1A C6A H6A -179.7(5)
C2A C3A C4A C5A -2.42(3)
C2B C1B C6B C5B -0.35(3)
C2B C1B C6B H6B 179.9(5)
C2B C3B C4B C5B -1.69(3)
C3A C4A N3A H4NA -44.4(5)
C3A C4A N3A H3NA -164.0(3)
C3A C4A C5A C6A 2.17(3)
C3A C4A C5A H5A 179.4(5)
C3A C2A C1A C6A 0.09(3)
C3B C4B N3B H4NB -51.1(5)
C3B C4B N3B H3NB -173.56(17)
C3B C4B C5B C6B 1.57(3)
C3B C4B C5B H5B 178.9(5)
C3B C2B C1B C6B 0.24(3)
C4A C5A C6A H6A 178.6(5)
C4A C3A C2A H2A -177.7(5)
C4B C5B C6B H6B 179.2(5)
C4B C3B C2B H2B -177.8(5)
C5A C4A N3A H4NA 137.2(7)
C5A C4A N3A H3NA 17.5(4)
C5A C4A C3A H3A 179.1(5)
C5B C4B N3B H4NB 130.9(7)
C5B C4B N3B H3NB 8.5(4)
C5B C4B C3B H3B 178.6(5)
C6A C1A C2A H2A 179.1(5)
C6B C1B C2B H2B 178.8(5)
C7A S2A C9A C8A -0.54(3)
C7A S2A C9A H9A 179.8(4)
C7A N1A C8A C9A 0.00(3)
C7A N1A C8A H8A -179.26(7)
C7B S2B C9B C8B -1.41(3)
C7B S2B C9B H9B 178.9(4)
C7B N1B C8B C9B 0.07(3)
C7B N1B C8B H8B -179.83(6)
C9A C8A N1A H1NA 174.7(3)
C9B C8B N1B H1NB 177.3(2)
H2A C2A C3A H3A 0.7(5)
H2B C2B C3B H3B 1.9(5)
H5A C5A C6A H6A 1.3(5)
H5B C5B C6B H6B 1.9(5)
H8A C8A N1A H1NA -4.6(5)
H8A C8A C9A H9A -0.8(5)
H8B C8B N1B H1NB -2.6(5)
H8B C8B C9B H9B 0.6(5)
